data_7129507
loop_
_publ_author_name
'Yao, Yong'
'Wang, Yang'
'Wang, Di'
'Wang, Jian'
'Wang, Chenwei'
'Wang, Jin'
'Ding, Yue'

_publ_section_title
;
 Pillar[5]arene derived covalent organic materials with pre-encoded
 molecular recognition for targeted and synergistic cancer photo- and
 chemotherapy
;
_journal_name_full 'Chemical Communications'
_journal_paper_doi 10.1039/D1CC07072J
_journal_year 2022
_chemical_formula_moiety 'C65 H70 O10'
_chemical_formula_sum 'C65 H70 O10'
_chemical_formula_weight 1011.21
_space_group_crystal_system monoclinic
_space_group_IT_number 14
_space_group_name_Hall '-P 2yn'
_space_group_name_H-M_alt 'P 1 21/n 1'
_atom_sites_solution_hydrogens geom
_audit_creation_method SHELXL-2014/7
_audit_update_record
;
2021-04-09 deposited with the CCDC.	2022-01-05 downloaded from the CCDC.
;
_cell_angle_alpha 90
_cell_angle_beta 94.942(2)
_cell_angle_gamma 90
_cell_formula_units_Z 4
_cell_length_a 16.7642(10)
_cell_length_b 20.8125(13)
_cell_length_c 18.6567(12)
_cell_measurement_reflns_used 9958
_cell_measurement_temperature 273(2)
_cell_measurement_theta_max 23.00
_cell_measurement_theta_min 2.24
_cell_volume 6485.2(7)
_computing_structure_refinement 'SHELXL-2014/7 (Sheldrick, 2014)'
_diffrn_ambient_temperature 273(2)
_diffrn_measured_fraction_theta_full 0.997
_diffrn_measured_fraction_theta_max 0.997
_diffrn_measurement_device_type 'Bruker APEX-II CCD'
_diffrn_measurement_method '\f and \w scans'
_diffrn_radiation_type MoK\a
_diffrn_radiation_wavelength 0.71073
_diffrn_reflns_av_R_equivalents 0.0598
_diffrn_reflns_av_unetI/netI 0.0639
_diffrn_reflns_Laue_measured_fraction_full 0.997
_diffrn_reflns_Laue_measured_fraction_max 0.997
_diffrn_reflns_limit_h_max 20
_diffrn_reflns_limit_h_min -20
_diffrn_reflns_limit_k_max 22
_diffrn_reflns_limit_k_min -25
_diffrn_reflns_limit_l_max 23
_diffrn_reflns_limit_l_min -23
_diffrn_reflns_number 60856
_diffrn_reflns_point_group_measured_fraction_full 0.997
_diffrn_reflns_point_group_measured_fraction_max 0.997
_diffrn_reflns_theta_full 25.242
_diffrn_reflns_theta_max 25.999
_diffrn_reflns_theta_min 1.469
_exptl_absorpt_coefficient_mu 0.069
_exptl_absorpt_correction_T_max 0.7456
_exptl_absorpt_correction_T_min 0.6776
_exptl_absorpt_correction_type multi-scan
_exptl_absorpt_process_details sadabs
_exptl_crystal_colour colorless
_exptl_crystal_density_diffrn 1.036
_exptl_crystal_description block
_exptl_crystal_F_000 2160
_exptl_crystal_size_max 0.240
_exptl_crystal_size_mid 0.220
_exptl_crystal_size_min 0.180
_refine_diff_density_max 0.164
_refine_diff_density_min -0.188
_refine_diff_density_rms 0.037
_refine_ls_extinction_method none
_refine_ls_goodness_of_fit_ref 1.022
_refine_ls_hydrogen_treatment constr
_refine_ls_matrix_type full
_refine_ls_number_parameters 684
_refine_ls_number_reflns 12713
_refine_ls_number_restraints 78
_refine_ls_restrained_S_all 1.055
_refine_ls_R_factor_all 0.1375
_refine_ls_R_factor_gt 0.0605
_refine_ls_shift/su_max 0.000
_refine_ls_shift/su_mean 0.000
_refine_ls_structure_factor_coef Fsqd
_refine_ls_weighting_details 'w=1/[\s^2^(Fo^2^)+(0.1028P)^2^] where P=(Fo^2^+2Fc^2^)/3'
_refine_ls_weighting_scheme calc
_refine_ls_wR_factor_gt 0.1644
_refine_ls_wR_factor_ref 0.1918
_reflns_Friedel_coverage 0.000
_reflns_number_gt 6510
_reflns_number_total 12713
_reflns_threshold_expression 'I > 2\s(I)'
_cod_data_source_file d1cc07072j2.cif
_cod_data_source_block gh20200703_a_sq
_cod_original_sg_symbol_H-M 'P 21/n'
_cod_database_code 7129507
_shelx_shelxl_version_number 2014/7
_shelx_space_group_comment
;
The symmetry employed for this shelxl refinement is uniquely defined
by the following loop, which should always be used as a source of
symmetry information in preference to the above space-group names.
They are only intended as comments.
;
_shelx_estimated_absorpt_t_min 0.984
_shelx_estimated_absorpt_t_max 0.988

loop_
_space_group_symop_operation_xyz
'x, y, z'
'-x+1/2, y+1/2, -z+1/2'
'-x, -y, -z'
'x-1/2, -y-1/2, z-1/2'

loop_
_atom_site_label
_atom_site_type_symbol
_atom_site_fract_x
_atom_site_fract_y
_atom_site_fract_z
_atom_site_U_iso_or_equiv
_atom_site_adp_type
_atom_site_occupancy
_atom_site_site_symmetry_order
_atom_site_calc_flag
_atom_site_refinement_flags_posn
_atom_site_refinement_flags_adp
_atom_site_refinement_flags_occupancy
_atom_site_disorder_assembly
_atom_site_disorder_group
C1 C 0.71448(12) 0.50761(10) 0.54470(11) 0.0526(5) Uani 1 1 d . . . . .
H1A H 0.6831 0.5326 0.5760 0.063 Uiso 1 1 calc R U . . .
H1B H 0.7448 0.5374 0.5176 0.063 Uiso 1 1 calc R U . . .
C2 C 0.65874(12) 0.46922(9) 0.49319(11) 0.0481(5) Uani 1 1 d . . . . .
C3 C 0.67573(12) 0.45973(10) 0.42281(11) 0.0546(6) Uani 1 1 d . . . . .
H3 H 0.7220 0.4777 0.4071 0.066 Uiso 1 1 calc R U . . .
C4 C 0.62533(13) 0.42391(11) 0.37470(11) 0.0554(6) Uani 1 1 d . . . . .
C5 C 0.55455(12) 0.39898(10) 0.39648(11) 0.0537(5) Uani 1 1 d . . . . .
C6 C 0.53736(12) 0.40937(10) 0.46701(12) 0.0565(6) Uani 1 1 d . . . . .
H6 H 0.4899 0.3933 0.4822 0.068 Uiso 1 1 calc R U . . .
C7 C 0.58875(12) 0.44286(10) 0.51520(11) 0.0518(5) Uani 1 1 d . . . . .
C8 C 0.50487(14) 0.42879(13) 0.61203(13) 0.0753(7) Uani 1 1 d . . . . .
H8A H 0.5028 0.3824 0.6067 0.090 Uiso 1 1 calc R U . . .
H8B H 0.4582 0.4470 0.5851 0.090 Uiso 1 1 calc R U . . .
C9 C 0.50582(17) 0.44684(15) 0.69003(13) 0.0984(10) Uani 1 1 d . . . . .
H9A H 0.5502 0.4262 0.7167 0.148 Uiso 1 1 calc R U . . .
H9B H 0.4567 0.4333 0.7083 0.148 Uiso 1 1 calc R U . . .
H9C H 0.5112 0.4926 0.6949 0.148 Uiso 1 1 calc R U . . .
C10 C 0.71096(19) 0.4285(2) 0.27975(15) 0.1220(11) Uani 1 1 d . U . . .
H10A H 0.7549 0.4112 0.3112 0.146 Uiso 1 1 calc R U . . .
H10B H 0.7161 0.4749 0.2795 0.146 Uiso 1 1 calc R U . . .
C11 C 0.7154(2) 0.4032(2) 0.20530(17) 0.1527(15) Uani 1 1 d . U . . .
H11A H 0.7302 0.3587 0.2075 0.229 Uiso 1 1 calc R U . . .
H11B H 0.7547 0.4270 0.1818 0.229 Uiso 1 1 calc R U . . .
H11C H 0.6641 0.4077 0.1786 0.229 Uiso 1 1 calc R U . . .
C12 C 0.49881(13) 0.35969(11) 0.34588(12) 0.0657(6) Uani 1 1 d . . . . .
H12A H 0.5070 0.3708 0.2966 0.079 Uiso 1 1 calc R U . . .
H12B H 0.4438 0.3696 0.3539 0.079 Uiso 1 1 calc R U . . .
C13 C 0.51374(13) 0.28808(11) 0.35752(12) 0.0580(6) Uani 1 1 d . . . . .
C14 C 0.57094(14) 0.25684(12) 0.32205(12) 0.0645(6) Uani 1 1 d . . . . .
H14 H 0.5986 0.2794 0.2890 0.077 Uiso 1 1 calc R U . . .
C15 C 0.58831(14) 0.19218(12) 0.33456(12) 0.0641(6) Uani 1 1 d . . . . .
C16 C 0.54737(14) 0.15795(11) 0.38375(12) 0.0612(6) Uani 1 1 d . . . . .
C17 C 0.48967(14) 0.18928(12) 0.41825(12) 0.0653(6) Uani 1 1 d . . . . .
H17 H 0.4616 0.1668 0.4511 0.078 Uiso 1 1 calc R U . . .
C18 C 0.47208(14) 0.25391(12) 0.40533(12) 0.0611(6) Uani 1 1 d . . . . .
C19 C 0.37345(19) 0.25684(14) 0.49058(17) 0.1032(10) Uani 1 1 d . . . . .
H19A H 0.4112 0.2418 0.5293 0.124 Uiso 1 1 calc R U . . .
H19B H 0.3442 0.2201 0.4700 0.124 Uiso 1 1 calc R U . . .
C20 C 0.3167(2) 0.30352(19) 0.5192(2) 0.1368(13) Uani 1 1 d . . . . .
H20A H 0.3455 0.3410 0.5368 0.205 Uiso 1 1 calc R U . . .
H20B H 0.2910 0.2840 0.5578 0.205 Uiso 1 1 calc R U . . .
H20C H 0.2769 0.3157 0.4815 0.205 Uiso 1 1 calc R U . . .
C21 C 0.6842(2) 0.18744(17) 0.24701(18) 0.1183(11) Uani 1 1 d . . . . .
H21A H 0.7158 0.2232 0.2672 0.142 Uiso 1 1 calc R U . . .
H21B H 0.6464 0.2037 0.2090 0.142 Uiso 1 1 calc R U . . .
C22 C 0.7381(2) 0.1376(2) 0.2173(2) 0.1442(14) Uani 1 1 d . . . . .
H22A H 0.7812 0.1276 0.2528 0.216 Uiso 1 1 calc R U . . .
H22B H 0.7596 0.1542 0.1750 0.216 Uiso 1 1 calc R U . . .
H22C H 0.7078 0.0994 0.2053 0.216 Uiso 1 1 calc R U . . .
C23 C 0.56753(15) 0.08775(11) 0.39959(12) 0.0709(7) Uani 1 1 d . . . . .
H23A H 0.5200 0.0658 0.4131 0.085 Uiso 1 1 calc R U . . .
H23B H 0.5839 0.0675 0.3564 0.085 Uiso 1 1 calc R U . . .
C24 C 0.63408(15) 0.08069(10) 0.45969(12) 0.0618(6) Uani 1 1 d . . . . .
C25 C 0.71272(16) 0.07332(11) 0.44444(12) 0.0683(7) Uani 1 1 d . . . . .
H25 H 0.7247 0.0713 0.3967 0.082 Uiso 1 1 calc R U . . .
C26 C 0.77437(15) 0.06888(11) 0.49910(13) 0.0646(6) Uani 1 1 d . . . . .
C27 C 0.75785(14) 0.07135(9) 0.57043(12) 0.0566(6) Uani 1 1 d . . . . .
C28 C 0.67898(14) 0.07880(10) 0.58529(12) 0.0606(6) Uani 1 1 d . . . . .
H28 H 0.6670 0.0809 0.6330 0.073 Uiso 1 1 calc R U . . .
C29 C 0.61740(14) 0.08317(10) 0.53099(12) 0.0606(6) Uani 1 1 d . . . . .
C30 C 0.51694(15) 0.09156(14) 0.61326(14) 0.0868(8) Uani 1 1 d . . . . .
H30A H 0.5402 0.1291 0.6378 0.104 Uiso 1 1 calc R U . . .
H30B H 0.5364 0.0535 0.6393 0.104 Uiso 1 1 calc R U . . .
C31 C 0.42677(17) 0.09460(16) 0.61024(16) 0.1084(10) Uani 1 1 d . . . . .
H31A H 0.4084 0.1335 0.5865 0.163 Uiso 1 1 calc R U . . .
H31B H 0.4102 0.0940 0.6582 0.163 Uiso 1 1 calc R U . . .
H31C H 0.4043 0.0582 0.5840 0.163 Uiso 1 1 calc R U . . .
C32 C 0.87483(19) 0.0617(2) 0.41534(17) 0.1249(11) Uani 1 1 d . U . . .
H32A H 0.8602 0.1027 0.3932 0.150 Uiso 1 1 calc R U . . .
H32B H 0.8462 0.0281 0.3878 0.150 Uiso 1 1 calc R U . . .
C33 C 0.9620(2) 0.0515(3) 0.41509(19) 0.1703(17) Uani 1 1 d . U . . .
H33A H 0.9763 0.0114 0.4380 0.255 Uiso 1 1 calc R U . . .
H33B H 0.9900 0.0859 0.4408 0.255 Uiso 1 1 calc R U . . .
H33C H 0.9763 0.0508 0.3664 0.255 Uiso 1 1 calc R U . . .
C34 C 0.82351(14) 0.06738(10) 0.63178(12) 0.0642(6) Uani 1 1 d . . . . .
H34A H 0.8038 0.0439 0.6716 0.077 Uiso 1 1 calc R U . . .
H34B H 0.8688 0.0440 0.6158 0.077 Uiso 1 1 calc R U . . .
C35 C 0.85044(13) 0.13368(10) 0.65705(11) 0.0531(5) Uani 1 1 d . . . . .
C36 C 0.90933(13) 0.16546(10) 0.62316(11) 0.0580(6) Uani 1 1 d . . . . .
H36 H 0.9340 0.1445 0.5870 0.070 Uiso 1 1 calc R U . . .
C37 C 0.93247(12) 0.22771(10) 0.64177(11) 0.0520(5) Uani 1 1 d . . . . .
C38 C 0.89699(12) 0.25959(9) 0.69598(10) 0.0466(5) Uani 1 1 d . . . . .
C39 C 0.83907(12) 0.22728(10) 0.73039(11) 0.0524(5) Uani 1 1 d . . . . .
H39 H 0.8154 0.2477 0.7675 0.063 Uiso 1 1 calc R U . . .
C40 C 0.81535(13) 0.16561(11) 0.71135(11) 0.0537(5) Uani 1 1 d . . . . .
C41 C 0.71737(18) 0.16353(15) 0.79774(16) 0.1002(9) Uani 1 1 d . . . . .
H41A H 0.6933 0.2032 0.7790 0.120 Uiso 1 1 calc R U . . .
H41B H 0.7556 0.1741 0.8381 0.120 Uiso 1 1 calc R U . . .
C42 C 0.65498(19) 0.12088(16) 0.82188(18) 0.1175(11) Uani 1 1 d . . . . .
H42A H 0.6151 0.1133 0.7827 0.176 Uiso 1 1 calc R U . . .
H42B H 0.6305 0.1408 0.8609 0.176 Uiso 1 1 calc R U . . .
H42C H 0.6786 0.0808 0.8377 0.176 Uiso 1 1 calc R U . . .
C43 C 1.02437(19) 0.23243(14) 0.55052(17) 0.1057(10) Uani 1 1 d . . . . .
H43A H 0.9830 0.2197 0.5137 0.127 Uiso 1 1 calc R U . . .
H43B H 1.0540 0.1944 0.5668 0.127 Uiso 1 1 calc R U . . .
C44 C 1.0791(2) 0.27997(16) 0.52081(19) 0.1318(14) Uani 1 1 d . . . . .
H44A H 1.0491 0.3172 0.5043 0.198 Uiso 1 1 calc R U . . .
H44B H 1.1038 0.2610 0.4813 0.198 Uiso 1 1 calc R U . . .
H44C H 1.1197 0.2923 0.5576 0.198 Uiso 1 1 calc R U . . .
C45 C 0.91929(12) 0.32750(9) 0.71769(10) 0.0509(5) Uani 1 1 d . . . . .
H45A H 0.9749 0.3349 0.7096 0.061 Uiso 1 1 calc R U . . .
H45B H 0.9140 0.3327 0.7687 0.061 Uiso 1 1 calc R U . . .
C46 C 0.86789(11) 0.37709(9) 0.67650(10) 0.0457(5) Uani 1 1 d . . . . .
C47 C 0.88584(11) 0.39416(9) 0.60764(10) 0.0489(5) Uani 1 1 d . . . . .
H47 H 0.9296 0.3748 0.5891 0.059 Uiso 1 1 calc R U . . .
C48 C 0.84171(12) 0.43867(9) 0.56499(10) 0.0471(5) Uani 1 1 d . . . . .
C49 C 0.77231(12) 0.46477(9) 0.59037(10) 0.0461(5) Uani 1 1 d . . . . .
C50 C 0.75464(12) 0.44826(9) 0.65911(10) 0.0489(5) Uani 1 1 d . . . . .
H50 H 0.7092 0.4658 0.6766 0.059 Uiso 1 1 calc R U . . .
C51 C 0.80186(11) 0.40645(9) 0.70346(10) 0.0454(5) Uani 1 1 d . . . . .
C52 C 0.78038(12) 0.39821(9) 0.77894(10) 0.0474(5) Uani 1 1 d . U . . .
C53 C 0.70780(13) 0.37164(11) 0.79401(12) 0.0666(6) Uani 1 1 d . U . . .
H53 H 0.6735 0.3550 0.7567 0.080 Uiso 1 1 calc R U . . .
C54 C 0.68600(14) 0.36953(12) 0.86312(13) 0.0739(7) Uani 1 1 d . U . . .
H54 H 0.6372 0.3515 0.8723 0.089 Uiso 1 1 calc R U . . .
C55 C 0.73617(14) 0.39409(11) 0.91943(12) 0.0606(6) Uani 1 1 d . U . . .
C56 C 0.71253(19) 0.39552(14) 0.99376(15) 0.0902(8) Uani 1 1 d . . . . .
H56 H 0.7478 0.4146 1.0287 0.108 Uiso 1 1 calc R U . . .
C57 C 0.80818(14) 0.41961(10) 0.90491(11) 0.0575(5) Uani 1 1 d . U . . .
H57 H 0.8425 0.4359 0.9423 0.069 Uiso 1 1 calc R U . . .
C58 C 0.83058(12) 0.42151(10) 0.83580(11) 0.0542(5) Uani 1 1 d . U . . .
H58 H 0.8801 0.4387 0.8271 0.065 Uiso 1 1 calc R U . . .
C59 C 0.87281(12) 0.45751(10) 0.49590(11) 0.0506(5) Uani 1 1 d . . . . .
C60 C 0.89178(13) 0.41136(11) 0.44652(12) 0.0628(6) Uani 1 1 d . . . . .
H60 H 0.8831 0.3682 0.4561 0.075 Uiso 1 1 calc R U . . .
C61 C 0.92344(14) 0.42865(13) 0.38337(12) 0.0705(7) Uani 1 1 d . . . . .
H61 H 0.9366 0.3970 0.3512 0.085 Uiso 1 1 calc R U . . .
C62 C 0.93575(13) 0.49249(13) 0.36758(12) 0.0651(6) Uani 1 1 d . . . . .
C63 C 0.96812(17) 0.51235(17) 0.29943(15) 0.0935(9) Uani 1 1 d . . . . .
H63 H 0.9711 0.5561 0.2899 0.112 Uiso 1 1 calc R U . . .
C64 C 0.91833(13) 0.53812(12) 0.41634(12) 0.0636(6) Uani 1 1 d . . . . .
H64 H 0.9268 0.5812 0.4063 0.076 Uiso 1 1 calc R U . . .
C65 C 0.88830(12) 0.52138(11) 0.48031(11) 0.0562(6) Uani 1 1 d . . . . .
H65 H 0.8783 0.5532 0.5134 0.067 Uiso 1 1 calc R U . . .
O1 O 0.57553(9) 0.45311(8) 0.58603(8) 0.0673(4) Uani 1 1 d . . . . .
O2 O 0.64070(10) 0.41214(9) 0.30500(8) 0.0825(5) Uani 1 1 d . U . . .
O3 O 0.41423(10) 0.28679(8) 0.43826(10) 0.0828(5) Uani 1 1 d . . . . .
O4 O 0.64381(11) 0.15822(9) 0.29986(9) 0.0883(5) Uani 1 1 d . . . . .
O5 O 0.53806(10) 0.08947(8) 0.54296(9) 0.0817(5) Uani 1 1 d . . . . .
O6 O 0.85375(11) 0.06088(10) 0.48618(9) 0.0897(5) Uani 1 1 d . U . . .
O7 O 0.75688(11) 0.13261(8) 0.74378(9) 0.0780(5) Uani 1 1 d . . . . .
O8 O 0.98968(9) 0.26156(7) 0.60865(9) 0.0719(5) Uani 1 1 d . . . . .
O9 O 0.65243(17) 0.37437(14) 1.01225(12) 0.1509(11) Uani 1 1 d . . . . .
O10 O 0.99015(16) 0.47678(13) 0.25680(12) 0.1415(10) Uani 1 1 d . . . . .

loop_
_atom_site_aniso_label
_atom_site_aniso_U_11
_atom_site_aniso_U_22
_atom_site_aniso_U_33
_atom_site_aniso_U_23
_atom_site_aniso_U_13
_atom_site_aniso_U_12
C1 0.0533(13) 0.0480(12) 0.0560(13) 0.0050(10) 0.0009(10) 0.0052(10)
C2 0.0439(13) 0.0481(12) 0.0515(13) 0.0086(10) -0.0011(10) 0.0096(10)
C3 0.0435(13) 0.0635(14) 0.0563(14) 0.0096(11) 0.0006(11) 0.0016(10)
C4 0.0530(14) 0.0658(14) 0.0462(13) 0.0086(11) -0.0026(11) 0.0037(11)
C5 0.0465(13) 0.0542(13) 0.0578(14) 0.0121(11) -0.0100(11) 0.0024(10)
C6 0.0421(12) 0.0642(14) 0.0619(15) 0.0160(12) -0.0026(11) -0.0009(10)
C7 0.0463(13) 0.0571(13) 0.0512(13) 0.0117(11) 0.0003(11) 0.0116(11)
C8 0.0609(16) 0.0912(18) 0.0761(18) 0.0270(14) 0.0189(13) 0.0128(14)
C9 0.095(2) 0.133(3) 0.0708(18) 0.0288(17) 0.0268(16) 0.0324(19)
C10 0.098(2) 0.199(3) 0.0723(17) -0.0193(19) 0.0218(16) -0.032(2)
C11 0.148(3) 0.235(4) 0.081(2) -0.019(2) 0.046(2) -0.015(3)
C12 0.0562(14) 0.0738(16) 0.0637(14) 0.0132(12) -0.0148(11) -0.0054(12)
C13 0.0532(14) 0.0631(15) 0.0541(13) 0.0053(12) -0.0159(11) -0.0079(12)
C14 0.0660(16) 0.0712(17) 0.0537(14) 0.0082(12) -0.0108(12) -0.0146(13)
C15 0.0594(15) 0.0760(18) 0.0545(14) -0.0067(13) -0.0084(12) -0.0060(13)
C16 0.0629(15) 0.0655(15) 0.0515(13) 0.0022(12) -0.0160(12) -0.0114(13)
C17 0.0626(16) 0.0729(17) 0.0576(14) 0.0064(13) -0.0099(12) -0.0128(13)
C18 0.0556(15) 0.0674(16) 0.0581(14) 0.0049(12) -0.0077(12) -0.0087(12)
C19 0.103(2) 0.092(2) 0.120(2) 0.0148(19) 0.042(2) -0.0033(18)
C20 0.111(3) 0.145(3) 0.164(3) 0.020(3) 0.062(3) 0.022(2)
C21 0.110(3) 0.131(3) 0.120(3) 0.011(2) 0.042(2) 0.004(2)
C22 0.137(3) 0.172(4) 0.131(3) -0.008(3) 0.058(3) 0.011(3)
C23 0.0819(17) 0.0653(16) 0.0620(14) -0.0073(12) -0.0144(12) -0.0097(13)
C24 0.0728(18) 0.0496(13) 0.0607(15) -0.0037(11) -0.0068(13) -0.0041(11)
C25 0.0816(19) 0.0667(15) 0.0555(14) -0.0081(12) -0.0011(14) 0.0009(13)
C26 0.0686(17) 0.0586(14) 0.0657(16) -0.0053(12) 0.0014(13) 0.0038(12)
C27 0.0660(16) 0.0424(12) 0.0596(15) -0.0004(11) -0.0040(12) 0.0016(10)
C28 0.0708(17) 0.0531(13) 0.0566(14) 0.0035(11) -0.0020(12) -0.0018(11)
C29 0.0618(16) 0.0566(14) 0.0623(16) 0.0041(11) -0.0009(13) -0.0053(11)
C30 0.077(2) 0.109(2) 0.0756(19) 0.0219(16) 0.0100(15) 0.0011(16)
C31 0.078(2) 0.138(3) 0.110(2) 0.039(2) 0.0124(17) 0.0058(19)
C32 0.094(2) 0.196(3) 0.0868(19) 0.007(2) 0.0192(17) 0.016(2)
C33 0.107(3) 0.291(5) 0.117(3) 0.016(3) 0.036(2) 0.036(3)
C34 0.0711(16) 0.0506(13) 0.0687(15) 0.0020(11) -0.0061(12) 0.0053(11)
C35 0.0549(14) 0.0517(13) 0.0508(13) 0.0032(11) -0.0062(11) 0.0068(11)
C36 0.0588(14) 0.0558(14) 0.0590(14) -0.0094(11) 0.0024(11) 0.0112(11)
C37 0.0440(12) 0.0580(14) 0.0538(13) 0.0000(11) 0.0035(10) 0.0032(11)
C38 0.0432(12) 0.0520(13) 0.0423(11) 0.0012(10) -0.0087(10) 0.0076(10)
C39 0.0559(14) 0.0573(14) 0.0428(12) -0.0012(11) -0.0024(10) 0.0089(11)
C40 0.0543(14) 0.0576(14) 0.0484(13) 0.0088(11) 0.0007(10) 0.0014(11)
C41 0.107(2) 0.102(2) 0.097(2) 0.0051(18) 0.0421(19) -0.0157(18)
C42 0.120(3) 0.119(3) 0.120(3) 0.029(2) 0.046(2) 0.003(2)
C43 0.109(2) 0.089(2) 0.129(3) -0.0237(19) 0.073(2) -0.0113(18)
C44 0.136(3) 0.120(3) 0.153(3) -0.036(2) 0.089(3) -0.025(2)
C45 0.0473(12) 0.0565(13) 0.0475(12) -0.0036(10) -0.0039(10) 0.0056(10)
C46 0.0400(12) 0.0479(12) 0.0481(12) -0.0033(10) -0.0028(9) 0.0005(9)
C47 0.0415(12) 0.0552(13) 0.0494(13) -0.0069(10) 0.0006(10) 0.0027(10)
C48 0.0455(12) 0.0498(12) 0.0447(12) -0.0030(10) -0.0030(10) -0.0028(10)
C49 0.0443(12) 0.0439(11) 0.0491(13) -0.0001(9) -0.0017(10) -0.0015(9)
C50 0.0438(12) 0.0515(12) 0.0511(13) -0.0021(10) 0.0019(10) 0.0038(10)
C51 0.0439(12) 0.0464(12) 0.0446(12) -0.0018(9) -0.0038(9) -0.0019(9)
C52 0.0459(11) 0.0448(11) 0.0512(12) 0.0002(9) 0.0022(9) 0.0041(9)
C53 0.0572(14) 0.0796(15) 0.0624(13) 0.0015(12) 0.0012(11) -0.0155(11)
C54 0.0653(15) 0.0855(16) 0.0729(15) 0.0073(13) 0.0176(12) -0.0173(12)
C55 0.0706(15) 0.0593(13) 0.0528(13) 0.0077(11) 0.0104(11) 0.0015(11)
C56 0.101(2) 0.094(2) 0.0793(19) 0.0099(16) 0.0332(17) -0.0085(17)
C57 0.0680(14) 0.0552(12) 0.0485(12) -0.0032(10) 0.0008(11) 0.0000(11)
C58 0.0522(12) 0.0584(12) 0.0518(12) -0.0044(10) 0.0036(10) -0.0038(10)
C59 0.0443(12) 0.0598(14) 0.0465(12) -0.0017(11) -0.0030(10) -0.0015(10)
C60 0.0722(16) 0.0594(14) 0.0567(14) -0.0033(12) 0.0046(12) 0.0002(11)
C61 0.0753(17) 0.0820(19) 0.0544(15) -0.0152(13) 0.0068(12) 0.0042(14)
C62 0.0587(15) 0.0887(19) 0.0479(14) -0.0004(14) 0.0042(11) -0.0093(13)
C63 0.095(2) 0.126(3) 0.0593(17) -0.0109(17) 0.0058(16) -0.0175(19)
C64 0.0621(15) 0.0689(16) 0.0597(15) 0.0044(13) 0.0046(12) -0.0139(12)
C65 0.0541(14) 0.0608(15) 0.0532(13) -0.0050(11) 0.0021(11) -0.0079(11)
O1 0.0563(10) 0.0908(12) 0.0554(10) 0.0063(8) 0.0092(8) 0.0050(8)
O2 0.0717(11) 0.1225(15) 0.0533(10) -0.0064(9) 0.0053(8) -0.0155(10)
O3 0.0730(12) 0.0788(12) 0.0981(13) 0.0145(10) 0.0171(10) 0.0009(10)
O4 0.0977(14) 0.0921(13) 0.0768(12) 0.0017(10) 0.0177(11) 0.0026(11)
O5 0.0666(12) 0.1099(14) 0.0675(11) 0.0131(10) -0.0006(9) -0.0027(10)
O6 0.0747(12) 0.1224(14) 0.0719(11) -0.0078(10) 0.0059(9) 0.0179(10)
O7 0.0880(12) 0.0708(11) 0.0782(11) 0.0007(9) 0.0236(10) -0.0114(9)
O8 0.0671(10) 0.0702(10) 0.0820(11) -0.0152(9) 0.0269(9) -0.0044(8)
O9 0.161(2) 0.203(3) 0.0979(16) 0.0019(16) 0.0598(16) -0.066(2)
O10 0.187(3) 0.174(2) 0.0691(14) -0.0168(15) 0.0408(15) 0.0069(19)

loop_
_atom_type_symbol
_atom_type_description
_atom_type_scat_dispersion_real
_atom_type_scat_dispersion_imag
_atom_type_scat_source
C C 0.0033 0.0016 'International Tables Vol C Tables 4.2.6.8 and 6.1.1.4'
H H 0.0000 0.0000 'International Tables Vol C Tables 4.2.6.8 and 6.1.1.4'
O O 0.0106 0.0060 'International Tables Vol C Tables 4.2.6.8 and 6.1.1.4'

loop_
_geom_angle_atom_site_label_1
_geom_angle_atom_site_label_2
_geom_angle_atom_site_label_3
_geom_angle
_geom_angle_site_symmetry_1
_geom_angle_site_symmetry_3
_geom_angle_publ_flag
C2 C1 C49 112.06(16) . . ?
C2 C1 H1A 109.2 . . ?
C49 C1 H1A 109.2 . . ?
C2 C1 H1B 109.2 . . ?
C49 C1 H1B 109.2 . . ?
H1A C1 H1B 107.9 . . ?
C3 C2 C7 118.23(19) . . ?
C3 C2 C1 120.91(19) . . ?
C7 C2 C1 120.86(18) . . ?
C2 C3 C4 121.7(2) . . ?
C2 C3 H3 119.2 . . ?
C4 C3 H3 119.2 . . ?
O2 C4 C5 116.5(2) . . ?
O2 C4 C3 123.6(2) . . ?
C5 C4 C3 119.8(2) . . ?
C4 C5 C6 118.17(19) . . ?
C4 C5 C12 121.2(2) . . ?
C6 C5 C12 120.6(2) . . ?
C7 C6 C5 121.9(2) . . ?
C7 C6 H6 119.1 . . ?
C5 C6 H6 119.1 . . ?
O1 C7 C6 124.2(2) . . ?
O1 C7 C2 115.66(19) . . ?
C6 C7 C2 120.2(2) . . ?
O1 C8 C9 107.7(2) . . ?
O1 C8 H8A 110.2 . . ?
C9 C8 H8A 110.2 . . ?
O1 C8 H8B 110.2 . . ?
C9 C8 H8B 110.2 . . ?
H8A C8 H8B 108.5 . . ?
C8 C9 H9A 109.5 . . ?
C8 C9 H9B 109.5 . . ?
H9A C9 H9B 109.5 . . ?
C8 C9 H9C 109.5 . . ?
H9A C9 H9C 109.5 . . ?
H9B C9 H9C 109.5 . . ?
O2 C10 C11 110.5(3) . . ?
O2 C10 H10A 109.5 . . ?
C11 C10 H10A 109.5 . . ?
O2 C10 H10B 109.5 . . ?
C11 C10 H10B 109.5 . . ?
H10A C10 H10B 108.1 . . ?
C10 C11 H11A 109.5 . . ?
C10 C11 H11B 109.5 . . ?
H11A C11 H11B 109.5 . . ?
C10 C11 H11C 109.5 . . ?
H11A C11 H11C 109.5 . . ?
H11B C11 H11C 109.5 . . ?
C5 C12 C13 110.82(17) . . ?
C5 C12 H12A 109.5 . . ?
C13 C12 H12A 109.5 . . ?
C5 C12 H12B 109.5 . . ?
C13 C12 H12B 109.5 . . ?
H12A C12 H12B 108.1 . . ?
C14 C13 C18 118.8(2) . . ?
C14 C13 C12 120.5(2) . . ?
C18 C13 C12 120.7(2) . . ?
C13 C14 C15 121.4(2) . . ?
C13 C14 H14 119.3 . . ?
C15 C14 H14 119.3 . . ?
O4 C15 C16 116.1(2) . . ?
O4 C15 C14 124.0(2) . . ?
C16 C15 C14 119.9(2) . . ?
C17 C16 C15 118.3(2) . . ?
C17 C16 C23 121.2(2) . . ?
C15 C16 C23 120.4(2) . . ?
C16 C17 C18 121.7(2) . . ?
C16 C17 H17 119.2 . . ?
C18 C17 H17 119.2 . . ?
O3 C18 C13 116.7(2) . . ?
O3 C18 C17 123.4(2) . . ?
C13 C18 C17 119.9(2) . . ?
O3 C19 C20 109.1(2) . . ?
O3 C19 H19A 109.9 . . ?
C20 C19 H19A 109.9 . . ?
O3 C19 H19B 109.9 . . ?
C20 C19 H19B 109.9 . . ?
H19A C19 H19B 108.3 . . ?
C19 C20 H20A 109.5 . . ?
C19 C20 H20B 109.5 . . ?
H20A C20 H20B 109.5 . . ?
C19 C20 H20C 109.5 . . ?
H20A C20 H20C 109.5 . . ?
H20B C20 H20C 109.5 . . ?
O4 C21 C22 107.7(3) . . ?
O4 C21 H21A 110.2 . . ?
C22 C21 H21A 110.2 . . ?
O4 C21 H21B 110.2 . . ?
C22 C21 H21B 110.2 . . ?
H21A C21 H21B 108.5 . . ?
C21 C22 H22A 109.5 . . ?
C21 C22 H22B 109.5 . . ?
H22A C22 H22B 109.5 . . ?
C21 C22 H22C 109.5 . . ?
H22A C22 H22C 109.5 . . ?
H22B C22 H22C 109.5 . . ?
C24 C23 C16 111.87(17) . . ?
C24 C23 H23A 109.2 . . ?
C16 C23 H23A 109.2 . . ?
C24 C23 H23B 109.2 . . ?
C16 C23 H23B 109.2 . . ?
H23A C23 H23B 107.9 . . ?
C25 C24 C29 118.5(2) . . ?
C25 C24 C23 120.8(2) . . ?
C29 C24 C23 120.6(2) . . ?
C24 C25 C26 121.2(2) . . ?
C24 C25 H25 119.4 . . ?
C26 C25 H25 119.4 . . ?
O6 C26 C27 116.6(2) . . ?
O6 C26 C25 123.1(2) . . ?
C27 C26 C25 120.3(2) . . ?
C28 C27 C26 118.1(2) . . ?
C28 C27 C34 119.9(2) . . ?
C26 C27 C34 122.0(2) . . ?
C27 C28 C29 121.7(2) . . ?
C27 C28 H28 119.1 . . ?
C29 C28 H28 119.1 . . ?
O5 C29 C24 116.0(2) . . ?
O5 C29 C28 123.9(2) . . ?
C24 C29 C28 120.1(2) . . ?
O5 C30 C31 107.6(2) . . ?
O5 C30 H30A 110.2 . . ?
C31 C30 H30A 110.2 . . ?
O5 C30 H30B 110.2 . . ?
C31 C30 H30B 110.2 . . ?
H30A C30 H30B 108.5 . . ?
C30 C31 H31A 109.5 . . ?
C30 C31 H31B 109.5 . . ?
H31A C31 H31B 109.5 . . ?
C30 C31 H31C 109.5 . . ?
H31A C31 H31C 109.5 . . ?
H31B C31 H31C 109.5 . . ?
O6 C32 C33 109.4(3) . . ?
O6 C32 H32A 109.8 . . ?
C33 C32 H32A 109.8 . . ?
O6 C32 H32B 109.8 . . ?
C33 C32 H32B 109.8 . . ?
H32A C32 H32B 108.2 . . ?
C32 C33 H33A 109.5 . . ?
C32 C33 H33B 109.5 . . ?
H33A C33 H33B 109.5 . . ?
C32 C33 H33C 109.5 . . ?
H33A C33 H33C 109.5 . . ?
H33B C33 H33C 109.5 . . ?
C35 C34 C27 111.22(17) . . ?
C35 C34 H34A 109.4 . . ?
C27 C34 H34A 109.4 . . ?
C35 C34 H34B 109.4 . . ?
C27 C34 H34B 109.4 . . ?
H34A C34 H34B 108.0 . . ?
C40 C35 C36 118.0(2) . . ?
C40 C35 C34 122.1(2) . . ?
C36 C35 C34 119.9(2) . . ?
C35 C36 C37 121.8(2) . . ?
C35 C36 H36 119.1 . . ?
C37 C36 H36 119.1 . . ?
O8 C37 C38 116.19(19) . . ?
O8 C37 C36 123.73(19) . . ?
C38 C37 C36 120.1(2) . . ?
C39 C38 C37 117.94(19) . . ?
C39 C38 C45 119.89(18) . . ?
C37 C38 C45 122.17(19) . . ?
C40 C39 C38 122.02(19) . . ?
C40 C39 H39 119.0 . . ?
C38 C39 H39 119.0 . . ?
O7 C40 C39 123.4(2) . . ?
O7 C40 C35 116.4(2) . . ?
C39 C40 C35 120.2(2) . . ?
O7 C41 C42 109.5(3) . . ?
O7 C41 H41A 109.8 . . ?
C42 C41 H41A 109.8 . . ?
O7 C41 H41B 109.8 . . ?
C42 C41 H41B 109.8 . . ?
H41A C41 H41B 108.2 . . ?
C41 C42 H42A 109.5 . . ?
C41 C42 H42B 109.5 . . ?
H42A C42 H42B 109.5 . . ?
C41 C42 H42C 109.5 . . ?
H42A C42 H42C 109.5 . . ?
H42B C42 H42C 109.5 . . ?
O8 C43 C44 108.0(2) . . ?
O8 C43 H43A 110.1 . . ?
C44 C43 H43A 110.1 . . ?
O8 C43 H43B 110.1 . . ?
C44 C43 H43B 110.1 . . ?
H43A C43 H43B 108.4 . . ?
C43 C44 H44A 109.5 . . ?
C43 C44 H44B 109.5 . . ?
H44A C44 H44B 109.5 . . ?
C43 C44 H44C 109.5 . . ?
H44A C44 H44C 109.5 . . ?
H44B C44 H44C 109.5 . . ?
C38 C45 C46 112.71(16) . . ?
C38 C45 H45A 109.1 . . ?
C46 C45 H45A 109.1 . . ?
C38 C45 H45B 109.1 . . ?
C46 C45 H45B 109.1 . . ?
H45A C45 H45B 107.8 . . ?
C47 C46 C51 117.56(18) . . ?
C47 C46 C45 119.01(18) . . ?
C51 C46 C45 123.42(17) . . ?
C46 C47 C48 123.47(18) . . ?
C46 C47 H47 118.3 . . ?
C48 C47 H47 118.3 . . ?
C47 C48 C49 118.69(18) . . ?
C47 C48 C59 117.60(18) . . ?
C49 C48 C59 123.67(18) . . ?
C50 C49 C48 117.81(17) . . ?
C50 C49 C1 119.15(18) . . ?
C48 C49 C1 122.98(17) . . ?
C49 C50 C51 123.18(19) . . ?
C49 C50 H50 118.4 . . ?
C51 C50 H50 118.4 . . ?
C46 C51 C50 119.03(18) . . ?
C46 C51 C52 123.57(17) . . ?
C50 C51 C52 117.34(17) . . ?
C58 C52 C53 118.06(19) . . ?
C58 C52 C51 120.17(18) . . ?
C53 C52 C51 121.60(18) . . ?
C54 C53 C52 120.9(2) . . ?
C54 C53 H53 119.6 . . ?
C52 C53 H53 119.6 . . ?
C53 C54 C55 120.5(2) . . ?
C53 C54 H54 119.7 . . ?
C55 C54 H54 119.7 . . ?
C57 C55 C54 118.8(2) . . ?
C57 C55 C56 119.5(2) . . ?
C54 C55 C56 121.7(2) . . ?
O9 C56 C55 125.0(3) . . ?
O9 C56 H56 117.5 . . ?
C55 C56 H56 117.5 . . ?
C55 C57 C58 121.0(2) . . ?
C55 C57 H57 119.5 . . ?
C58 C57 H57 119.5 . . ?
C57 C58 C52 120.8(2) . . ?
C57 C58 H58 119.6 . . ?
C52 C58 H58 119.6 . . ?
C60 C59 C65 117.76(19) . . ?
C60 C59 C48 120.78(19) . . ?
C65 C59 C48 121.35(19) . . ?
C61 C60 C59 120.9(2) . . ?
C61 C60 H60 119.6 . . ?
C59 C60 H60 119.6 . . ?
C62 C61 C60 120.6(2) . . ?
C62 C61 H61 119.7 . . ?
C60 C61 H61 119.7 . . ?
C64 C62 C61 118.9(2) . . ?
C64 C62 C63 119.5(2) . . ?
C61 C62 C63 121.6(2) . . ?
O10 C63 C62 124.5(3) . . ?
O10 C63 H63 117.7 . . ?
C62 C63 H63 117.7 . . ?
C62 C64 C65 121.1(2) . . ?
C62 C64 H64 119.5 . . ?
C65 C64 H64 119.5 . . ?
C64 C65 C59 120.7(2) . . ?
C64 C65 H65 119.6 . . ?
C59 C65 H65 119.6 . . ?
C7 O1 C8 118.95(18) . . ?
C10 O2 C4 121.8(2) . . ?
C18 O3 C19 120.0(2) . . ?
C15 O4 C21 120.2(2) . . ?
C29 O5 C30 119.07(19) . . ?
C26 O6 C32 119.3(2) . . ?
C40 O7 C41 118.84(19) . . ?
C37 O8 C43 118.27(18) . . ?

loop_
_geom_bond_atom_site_label_1
_geom_bond_atom_site_label_2
_geom_bond_distance
_geom_bond_site_symmetry_2
_geom_bond_publ_flag
C1 C2 1.510(3) . ?
C1 C49 1.523(3) . ?
C1 H1A 0.9700 . ?
C1 H1B 0.9700 . ?
C2 C3 1.382(3) . ?
C2 C7 1.389(3) . ?
C3 C4 1.394(3) . ?
C3 H3 0.9300 . ?
C4 O2 1.369(2) . ?
C4 C5 1.388(3) . ?
C5 C6 1.388(3) . ?
C5 C12 1.510(3) . ?
C6 C7 1.379(3) . ?
C6 H6 0.9300 . ?
C7 O1 1.375(2) . ?
C8 O1 1.412(3) . ?
C8 C9 1.502(3) . ?
C8 H8A 0.9700 . ?
C8 H8B 0.9700 . ?
C9 H9A 0.9600 . ?
C9 H9B 0.9600 . ?
C9 H9C 0.9600 . ?
C10 O2 1.350(3) . ?
C10 C11 1.493(4) . ?
C10 H10A 0.9700 . ?
C10 H10B 0.9700 . ?
C11 H11A 0.9600 . ?
C11 H11B 0.9600 . ?
C11 H11C 0.9600 . ?
C12 C13 1.524(3) . ?
C12 H12A 0.9700 . ?
C12 H12B 0.9700 . ?
C13 C14 1.375(3) . ?
C13 C18 1.377(3) . ?
C14 C15 1.392(3) . ?
C14 H14 0.9300 . ?
C15 O4 1.374(3) . ?
C15 C16 1.389(3) . ?
C16 C17 1.372(3) . ?
C16 C23 1.523(3) . ?
C17 C18 1.394(3) . ?
C17 H17 0.9300 . ?
C18 O3 1.374(3) . ?
C19 O3 1.387(3) . ?
C19 C20 1.491(4) . ?
C19 H19A 0.9700 . ?
C19 H19B 0.9700 . ?
C20 H20A 0.9600 . ?
C20 H20B 0.9600 . ?
C20 H20C 0.9600 . ?
C21 O4 1.384(3) . ?
C21 C22 1.512(4) . ?
C21 H21A 0.9700 . ?
C21 H21B 0.9700 . ?
C22 H22A 0.9600 . ?
C22 H22B 0.9600 . ?
C22 H22C 0.9600 . ?
C23 C24 1.519(3) . ?
C23 H23A 0.9700 . ?
C23 H23B 0.9700 . ?
C24 C25 1.381(3) . ?
C24 C29 1.384(3) . ?
C25 C26 1.391(3) . ?
C25 H25 0.9300 . ?
C26 O6 1.383(3) . ?
C26 C27 1.383(3) . ?
C27 C28 1.383(3) . ?
C27 C34 1.520(3) . ?
C28 C29 1.386(3) . ?
C28 H28 0.9300 . ?
C29 O5 1.374(3) . ?
C30 O5 1.388(3) . ?
C30 C31 1.509(3) . ?
C30 H30A 0.9700 . ?
C30 H30B 0.9700 . ?
C31 H31A 0.9600 . ?
C31 H31B 0.9600 . ?
C31 H31C 0.9600 . ?
C32 O6 1.397(3) . ?
C32 C33 1.477(4) . ?
C32 H32A 0.9700 . ?
C32 H32B 0.9700 . ?
C33 H33A 0.9600 . ?
C33 H33B 0.9600 . ?
C33 H33C 0.9600 . ?
C34 C35 1.514(3) . ?
C34 H34A 0.9700 . ?
C34 H34B 0.9700 . ?
C35 C40 1.384(3) . ?
C35 C36 1.385(3) . ?
C36 C37 1.388(3) . ?
C36 H36 0.9300 . ?
C37 O8 1.378(2) . ?
C37 C38 1.386(3) . ?
C38 C39 1.384(3) . ?
C38 C45 1.508(3) . ?
C39 C40 1.381(3) . ?
C39 H39 0.9300 . ?
C40 O7 1.379(2) . ?
C41 O7 1.408(3) . ?
C41 C42 1.472(4) . ?
C41 H41A 0.9700 . ?
C41 H41B 0.9700 . ?
C42 H42A 0.9600 . ?
C42 H42B 0.9600 . ?
C42 H42C 0.9600 . ?
C43 O8 1.411(3) . ?
C43 C44 1.488(4) . ?
C43 H43A 0.9700 . ?
C43 H43B 0.9700 . ?
C44 H44A 0.9600 . ?
C44 H44B 0.9600 . ?
C44 H44C 0.9600 . ?
C45 C46 1.511(3) . ?
C45 H45A 0.9700 . ?
C45 H45B 0.9700 . ?
C46 C47 1.391(3) . ?
C46 C51 1.396(3) . ?
C47 C48 1.392(3) . ?
C47 H47 0.9300 . ?
C48 C49 1.403(3) . ?
C48 C59 1.484(3) . ?
C49 C50 1.384(3) . ?
C50 C51 1.398(3) . ?
C50 H50 0.9300 . ?
C51 C52 1.493(3) . ?
C52 C58 1.384(3) . ?
C52 C53 1.387(3) . ?
C53 C54 1.371(3) . ?
C53 H53 0.9300 . ?
C54 C55 1.386(3) . ?
C54 H54 0.9300 . ?
C55 C57 1.367(3) . ?
C55 C56 1.475(3) . ?
C56 O9 1.178(3) . ?
C56 H56 0.9300 . ?
C57 C58 1.374(3) . ?
C57 H57 0.9300 . ?
C58 H58 0.9300 . ?
C59 C60 1.387(3) . ?
C59 C65 1.390(3) . ?
C60 C61 1.381(3) . ?
C60 H60 0.9300 . ?
C61 C62 1.380(3) . ?
C61 H61 0.9300 . ?
C62 C64 1.364(3) . ?
C62 C63 1.484(3) . ?
C63 O10 1.169(3) . ?
C63 H63 0.9300 . ?
C64 C65 1.379(3) . ?
C64 H64 0.9300 . ?
C65 H65 0.9300 . ?

loop_
_geom_torsion_atom_site_label_1
_geom_torsion_atom_site_label_2
_geom_torsion_atom_site_label_3
_geom_torsion_atom_site_label_4
_geom_torsion
_geom_torsion_site_symmetry_1
_geom_torsion_site_symmetry_2
_geom_torsion_site_symmetry_3
_geom_torsion_site_symmetry_4
_geom_torsion_publ_flag
C49 C1 C2 C3 -95.9(2) . . . . ?
C49 C1 C2 C7 84.5(2) . . . . ?
C7 C2 C3 C4 -1.0(3) . . . . ?
C1 C2 C3 C4 179.39(18) . . . . ?
C2 C3 C4 O2 -178.54(19) . . . . ?
C2 C3 C4 C5 2.6(3) . . . . ?
O2 C4 C5 C6 179.33(18) . . . . ?
C3 C4 C5 C6 -1.7(3) . . . . ?
O2 C4 C5 C12 1.3(3) . . . . ?
C3 C4 C5 C12 -179.67(19) . . . . ?
C4 C5 C6 C7 -0.6(3) . . . . ?
C12 C5 C6 C7 177.35(19) . . . . ?
C5 C6 C7 O1 -178.32(18) . . . . ?
C5 C6 C7 C2 2.2(3) . . . . ?
C3 C2 C7 O1 179.14(17) . . . . ?
C1 C2 C7 O1 -1.3(3) . . . . ?
C3 C2 C7 C6 -1.3(3) . . . . ?
C1 C2 C7 C6 178.27(18) . . . . ?
C4 C5 C12 C13 96.4(2) . . . . ?
C6 C5 C12 C13 -81.5(3) . . . . ?
C5 C12 C13 C14 -87.0(2) . . . . ?
C5 C12 C13 C18 91.0(2) . . . . ?
C18 C13 C14 C15 -1.2(3) . . . . ?
C12 C13 C14 C15 176.78(19) . . . . ?
C13 C14 C15 O4 178.8(2) . . . . ?
C13 C14 C15 C16 0.0(3) . . . . ?
O4 C15 C16 C17 -178.13(18) . . . . ?
C14 C15 C16 C17 0.8(3) . . . . ?
O4 C15 C16 C23 2.9(3) . . . . ?
C14 C15 C16 C23 -178.16(19) . . . . ?
C15 C16 C17 C18 -0.4(3) . . . . ?
C23 C16 C17 C18 178.51(19) . . . . ?
C14 C13 C18 O3 -178.55(18) . . . . ?
C12 C13 C18 O3 3.5(3) . . . . ?
C14 C13 C18 C17 1.6(3) . . . . ?
C12 C13 C18 C17 -176.43(19) . . . . ?
C16 C17 C18 O3 179.3(2) . . . . ?
C16 C17 C18 C13 -0.8(3) . . . . ?
C17 C16 C23 C24 -90.7(3) . . . . ?
C15 C16 C23 C24 88.2(3) . . . . ?
C16 C23 C24 C25 -95.4(3) . . . . ?
C16 C23 C24 C29 82.9(3) . . . . ?
C29 C24 C25 C26 -0.4(3) . . . . ?
C23 C24 C25 C26 177.9(2) . . . . ?
C24 C25 C26 O6 179.4(2) . . . . ?
C24 C25 C26 C27 0.4(3) . . . . ?
O6 C26 C27 C28 -179.49(19) . . . . ?
C25 C26 C27 C28 -0.5(3) . . . . ?
O6 C26 C27 C34 1.6(3) . . . . ?
C25 C26 C27 C34 -179.3(2) . . . . ?
C26 C27 C28 C29 0.6(3) . . . . ?
C34 C27 C28 C29 179.45(19) . . . . ?
C25 C24 C29 O5 -178.94(19) . . . . ?
C23 C24 C29 O5 2.7(3) . . . . ?
C25 C24 C29 C28 0.5(3) . . . . ?
C23 C24 C29 C28 -177.9(2) . . . . ?
C27 C28 C29 O5 178.83(19) . . . . ?
C27 C28 C29 C24 -0.6(3) . . . . ?
C28 C27 C34 C35 -84.3(3) . . . . ?
C26 C27 C34 C35 94.5(2) . . . . ?
C27 C34 C35 C40 90.5(2) . . . . ?
C27 C34 C35 C36 -86.3(2) . . . . ?
C40 C35 C36 C37 -0.8(3) . . . . ?
C34 C35 C36 C37 176.17(19) . . . . ?
C35 C36 C37 O8 -178.77(19) . . . . ?
C35 C36 C37 C38 0.6(3) . . . . ?
O8 C37 C38 C39 179.80(16) . . . . ?
C36 C37 C38 C39 0.4(3) . . . . ?
O8 C37 C38 C45 0.1(3) . . . . ?
C36 C37 C38 C45 -179.29(18) . . . . ?
C37 C38 C39 C40 -1.2(3) . . . . ?
C45 C38 C39 C40 178.53(18) . . . . ?
C38 C39 C40 O7 -178.85(18) . . . . ?
C38 C39 C40 C35 1.0(3) . . . . ?
C36 C35 C40 O7 179.86(17) . . . . ?
C34 C35 C40 O7 3.0(3) . . . . ?
C36 C35 C40 C39 0.0(3) . . . . ?
C34 C35 C40 C39 -176.86(18) . . . . ?
C39 C38 C45 C46 -88.8(2) . . . . ?
C37 C38 C45 C46 90.9(2) . . . . ?
C38 C45 C46 C47 -80.9(2) . . . . ?
C38 C45 C46 C51 98.1(2) . . . . ?
C51 C46 C47 C48 0.2(3) . . . . ?
C45 C46 C47 C48 179.20(18) . . . . ?
C46 C47 C48 C49 -4.4(3) . . . . ?
C46 C47 C48 C59 173.49(18) . . . . ?
C47 C48 C49 C50 4.7(3) . . . . ?
C59 C48 C49 C50 -173.12(17) . . . . ?
C47 C48 C49 C1 -172.61(17) . . . . ?
C59 C48 C49 C1 9.6(3) . . . . ?
C2 C1 C49 C50 -97.5(2) . . . . ?
C2 C1 C49 C48 79.7(2) . . . . ?
C48 C49 C50 C51 -0.9(3) . . . . ?
C1 C49 C50 C51 176.46(18) . . . . ?
C47 C46 C51 C50 3.7(3) . . . . ?
C45 C46 C51 C50 -175.36(17) . . . . ?
C47 C46 C51 C52 -173.38(17) . . . . ?
C45 C46 C51 C52 7.6(3) . . . . ?
C49 C50 C51 C46 -3.4(3) . . . . ?
C49 C50 C51 C52 173.86(18) . . . . ?
C46 C51 C52 C58 65.6(3) . . . . ?
C50 C51 C52 C58 -111.4(2) . . . . ?
C46 C51 C52 C53 -119.1(2) . . . . ?
C50 C51 C52 C53 63.8(3) . . . . ?
C58 C52 C53 C54 1.0(3) . . . . ?
C51 C52 C53 C54 -174.3(2) . . . . ?
C52 C53 C54 C55 0.1(4) . . . . ?
C53 C54 C55 C57 -0.9(4) . . . . ?
C53 C54 C55 C56 176.8(2) . . . . ?
C57 C55 C56 O9 -179.2(3) . . . . ?
C54 C55 C56 O9 3.1(4) . . . . ?
C54 C55 C57 C58 0.5(3) . . . . ?
C56 C55 C57 C58 -177.2(2) . . . . ?
C55 C57 C58 C52 0.7(3) . . . . ?
C53 C52 C58 C57 -1.4(3) . . . . ?
C51 C52 C58 C57 173.93(18) . . . . ?
C47 C48 C59 C60 52.9(3) . . . . ?
C49 C48 C59 C60 -129.3(2) . . . . ?
C47 C48 C59 C65 -123.3(2) . . . . ?
C49 C48 C59 C65 54.5(3) . . . . ?
C65 C59 C60 C61 -1.3(3) . . . . ?
C48 C59 C60 C61 -177.6(2) . . . . ?
C59 C60 C61 C62 -1.0(3) . . . . ?
C60 C61 C62 C64 1.9(3) . . . . ?
C60 C61 C62 C63 -178.7(2) . . . . ?
C64 C62 C63 O10 174.3(3) . . . . ?
C61 C62 C63 O10 -5.1(4) . . . . ?
C61 C62 C64 C65 -0.5(3) . . . . ?
C63 C62 C64 C65 -179.9(2) . . . . ?
C62 C64 C65 C59 -1.9(3) . . . . ?
C60 C59 C65 C64 2.7(3) . . . . ?
C48 C59 C65 C64 179.02(19) . . . . ?
C6 C7 O1 C8 -0.7(3) . . . . ?
C2 C7 O1 C8 178.83(17) . . . . ?
C9 C8 O1 C7 -179.89(18) . . . . ?
C11 C10 O2 C4 173.2(3) . . . . ?
C5 C4 O2 C10 -173.5(3) . . . . ?
C3 C4 O2 C10 7.6(4) . . . . ?
C13 C18 O3 C19 -175.7(2) . . . . ?
C17 C18 O3 C19 4.2(3) . . . . ?
C20 C19 O3 C18 177.9(2) . . . . ?
C16 C15 O4 C21 176.4(2) . . . . ?
C14 C15 O4 C21 -2.5(4) . . . . ?
C22 C21 O4 C15 -177.8(2) . . . . ?
C24 C29 O5 C30 179.3(2) . . . . ?
C28 C29 O5 C30 -0.1(3) . . . . ?
C31 C30 O5 C29 -176.7(2) . . . . ?
C27 C26 O6 C32 -176.3(2) . . . . ?
C25 C26 O6 C32 4.7(4) . . . . ?
C33 C32 O6 C26 -179.3(3) . . . . ?
C39 C40 O7 C41 1.8(3) . . . . ?
C35 C40 O7 C41 -178.0(2) . . . . ?
C42 C41 O7 C40 177.1(2) . . . . ?
C38 C37 O8 C43 -176.6(2) . . . . ?
C36 C37 O8 C43 2.8(3) . . . . ?
C44 C43 O8 C37 175.8(2) . . . . ?
